data_7242542
loop_
_publ_author_name
'Shu, Yuanhong'
'Ye, Kaiqi'
'Yue, Yuan'
'Sun, Jingbo'
'Wang, Haoran'
'Zhong, Jiangbin'
'Yang, Xiqiao'
'Gao, Hongqiang'
'Lu, Ran'

_publ_section_title
;
 Fluorine as a robust balancer for tuning the reactivity of
 topo-photoreactions of chalcones and the photomechanical effects of
 molecular crystals
;
_journal_issue 34
_journal_name_full CrystEngComm
_journal_page_first 5856
_journal_page_last 5868
_journal_paper_doi 10.1039/D1CE00086A
_journal_volume 23
_journal_year 2021
_chemical_formula_moiety 'C15 H10 Br F O'
_chemical_formula_sum 'C15 H10 Br F O'
_chemical_formula_weight 305.14
_space_group_crystal_system monoclinic
_space_group_IT_number 14
_space_group_name_Hall '-P 2yn'
_space_group_name_H-M_alt 'P 1 21/n 1'
_atom_sites_solution_hydrogens geom
_atom_sites_solution_primary iterative
_audit_creation_date 2021-03-13
_audit_creation_method
;
Olex2 1.2
(compiled 2018.05.29 svn.r3508 for OlexSys, GUI svn.r5506)
;
_audit_update_record
;
2021-03-13 deposited with the CCDC.	2021-03-26 downloaded from the CCDC.
;
_cell_angle_alpha 90
_cell_angle_beta 96.284(3)
_cell_angle_gamma 90
_cell_formula_units_Z 4
_cell_length_a 4.0121(3)
_cell_length_b 23.1292(19)
_cell_length_c 13.5026(13)
_cell_measurement_reflns_used 6126
_cell_measurement_temperature 298(2)
_cell_measurement_theta_max 27.459
_cell_measurement_theta_min 3.035
_cell_volume 1245.47(18)
_computing_cell_refinement 'SAINT V8.38A (?, 2016)'
_computing_data_reduction 'SAINT V8.38A (?, 2016)'
_computing_molecular_graphics 'Olex2 (Dolomanov et al., 2009)'
_computing_publication_material 'Olex2 (Dolomanov et al., 2009)'
_computing_structure_refinement 'XL (Sheldrick, 2008)'
_computing_structure_solution 'olex2.solve (Bourhis et al., 2015)'
_diffrn_ambient_temperature 297.89
_diffrn_measured_fraction_theta_full 0.999
_diffrn_measured_fraction_theta_max 0.998
_diffrn_measurement_device_type 'Bruker APEX-II CCD'
_diffrn_measurement_method '\f and \w scans'
_diffrn_radiation_type MoK\a
_diffrn_radiation_wavelength 0.71073
_diffrn_reflns_av_R_equivalents 0.1084
_diffrn_reflns_av_unetI/netI 0.0486
_diffrn_reflns_Laue_measured_fraction_full 0.999
_diffrn_reflns_Laue_measured_fraction_max 0.998
_diffrn_reflns_limit_h_max 5
_diffrn_reflns_limit_h_min -5
_diffrn_reflns_limit_k_max 30
_diffrn_reflns_limit_k_min -30
_diffrn_reflns_limit_l_max 17
_diffrn_reflns_limit_l_min -17
_diffrn_reflns_number 39662
_diffrn_reflns_point_group_measured_fraction_full 0.999
_diffrn_reflns_point_group_measured_fraction_max 0.998
_diffrn_reflns_theta_full 25.242
_diffrn_reflns_theta_max 27.564
_diffrn_reflns_theta_min 3.036
_exptl_absorpt_coefficient_mu 3.296
_exptl_absorpt_correction_T_max 0.743
_exptl_absorpt_correction_T_min 0.440
_exptl_absorpt_correction_type multi-scan
_exptl_crystal_colour colourless
_exptl_crystal_colour_primary colourless
_exptl_crystal_density_diffrn 1.627
_exptl_crystal_description needle
_exptl_crystal_F_000 608
_exptl_crystal_size_max 0.31
_exptl_crystal_size_mid 0.21
_exptl_crystal_size_min 0.09
_refine_diff_density_max 1.949
_refine_diff_density_min -0.468
_refine_diff_density_rms 0.134
_refine_ls_extinction_method none
_refine_ls_goodness_of_fit_ref 1.120
_refine_ls_hydrogen_treatment constr
_refine_ls_matrix_type full
_refine_ls_number_parameters 163
_refine_ls_number_reflns 2874
_refine_ls_number_restraints 0
_refine_ls_restrained_S_all 1.120
_refine_ls_R_factor_all 0.1323
_refine_ls_R_factor_gt 0.0773
_refine_ls_shift/su_max 0.001
_refine_ls_shift/su_mean 0.000
_refine_ls_structure_factor_coef Fsqd
_refine_ls_weighting_details 'w=1/[\s^2^(Fo^2^)+(0.1042P)^2^+2.4537P] where P=(Fo^2^+2Fc^2^)/3'
_refine_ls_weighting_scheme calc
_refine_ls_wR_factor_gt 0.1985
_refine_ls_wR_factor_ref 0.2314
_reflns_Friedel_coverage 0.000
_reflns_number_gt 1726
_reflns_number_total 2874
_reflns_threshold_expression 'I > 2\s(I)'
_cod_data_source_file d1ce00086a31.cif
_cod_data_source_block 1fchbr-4
_cod_depositor_comments 'Adding full bibliography for 7242537--7242549.cif.'
_cod_database_code 7242542
_shelx_shelxl_version_number 2014/7
_shelx_space_group_comment
;
The symmetry employed for this shelxl refinement is uniquely defined
by the following loop, which should always be used as a source of
symmetry information in preference to the above space-group names.
They are only intended as comments.
;
_olex2_refinement_description
;
1. Fixed Uiso
 At 1.2 times of:
  All C(H) groups
2.a Aromatic/amide H refined with riding coordinates:
 C2(H2), C3(H3), C6(H6), C7(H7), C9(H9), C10(H10), C12(H12), C13(H13),
 C14(H14), C15(H15)
;
_olex2_submission_special_instructions 'No special instructions were received'

loop_
_space_group_symop_operation_xyz
'x, y, z'
'-x+1/2, y+1/2, -z+1/2'
'-x, -y, -z'
'x-1/2, -y-1/2, z-1/2'

loop_
_atom_site_label
_atom_site_type_symbol
_atom_site_fract_x
_atom_site_fract_y
_atom_site_fract_z
_atom_site_U_iso_or_equiv
_atom_site_adp_type
_atom_site_occupancy
_atom_site_site_symmetry_order
_atom_site_calc_flag
_atom_site_refinement_flags_posn
_atom_site_refinement_flags_adp
_atom_site_refinement_flags_occupancy
_atom_site_disorder_assembly
_atom_site_disorder_group
Br1 Br 0.64982(19) 0.75110(3) 0.06634(6) 0.0656(4) Uani 1 1 d . . . . .
F1 F 0.8189(14) 0.5806(2) 0.9930(3) 0.0862(15) Uani 1 1 d . . . . .
O2 O 0.1129(13) 0.5544(2) 0.3884(3) 0.0594(13) Uani 1 1 d . . . . .
C1 C 0.5404(14) 0.7041(3) 0.1730(4) 0.0427(14) Uani 1 1 d . . . . .
C2 C 0.6414(15) 0.7207(3) 0.2698(5) 0.0476(15) Uani 1 1 d . . . . .
H2 H 0.7577 0.7551 0.2827 0.057 Uiso 1 1 calc R . . . .
C3 C 0.5682(15) 0.6857(3) 0.3475(4) 0.0434(14) Uani 1 1 d . . . . .
H3 H 0.6369 0.6966 0.4128 0.052 Uiso 1 1 calc R . . . .
C4 C 0.3926(13) 0.6341(2) 0.3290(4) 0.0356(12) Uani 1 1 d . . . . .
C5 C 0.3053(15) 0.5944(3) 0.4107(4) 0.0401(13) Uani 1 1 d . . . . .
C6 C 0.4534(15) 0.6046(3) 0.5135(5) 0.0434(14) Uani 1 1 d . . . . .
H6 H 0.6064 0.6345 0.5274 0.052 Uiso 1 1 calc R . . . .
C7 C 0.3684(15) 0.5709(3) 0.5870(4) 0.0431(14) Uani 1 1 d . . . . .
H7 H 0.2168 0.5413 0.5691 0.052 Uiso 1 1 calc R . . . .
C8 C 0.4898(15) 0.5759(3) 0.6935(4) 0.0413(13) Uani 1 1 d . . . . .
C9 C 0.6709(16) 0.6228(3) 0.7346(5) 0.0485(15) Uani 1 1 d . . . . .
H9 H 0.7220 0.6531 0.6936 0.058 Uiso 1 1 calc R . . . .
C10 C 0.7764(18) 0.6253(3) 0.8353(5) 0.0571(17) Uani 1 1 d . . . . .
H10 H 0.8927 0.6573 0.8629 0.068 Uiso 1 1 calc R . . . .
C11 C 0.7040(18) 0.5789(3) 0.8939(5) 0.0537(17) Uani 1 1 d . . . . .
C12 C 0.5312(18) 0.5319(3) 0.8574(5) 0.0552(17) Uani 1 1 d . . . . .
H12 H 0.4879 0.5013 0.8990 0.066 Uiso 1 1 calc R . . . .
C13 C 0.4204(16) 0.5305(3) 0.7564(5) 0.0482(15) Uani 1 1 d . . . . .
H13 H 0.2980 0.4988 0.7302 0.058 Uiso 1 1 calc R . . . .
C14 C 0.2934(15) 0.6183(3) 0.2308(4) 0.0431(14) Uani 1 1 d . . . . .
H14 H 0.1753 0.5841 0.2173 0.052 Uiso 1 1 calc R . . . .
C15 C 0.3695(16) 0.6532(3) 0.1526(4) 0.0491(15) Uani 1 1 d . . . . .
H15 H 0.3054 0.6422 0.0871 0.059 Uiso 1 1 calc R . . . .

loop_
_atom_site_aniso_label
_atom_site_aniso_U_11
_atom_site_aniso_U_22
_atom_site_aniso_U_33
_atom_site_aniso_U_23
_atom_site_aniso_U_13
_atom_site_aniso_U_12
Br1 0.0564(5) 0.0753(6) 0.0652(5) 0.0324(4) 0.0077(4) 0.0015(3)
F1 0.120(4) 0.099(4) 0.037(2) -0.004(2) -0.004(2) -0.023(3)
O2 0.074(3) 0.053(3) 0.049(3) 0.002(2) 0.000(2) -0.022(3)
C1 0.035(3) 0.049(4) 0.044(3) 0.009(3) 0.000(3) 0.007(3)
C2 0.040(3) 0.042(3) 0.060(4) 0.003(3) 0.003(3) -0.004(3)
C3 0.048(4) 0.042(3) 0.040(3) -0.001(3) 0.001(3) -0.003(3)
C4 0.030(3) 0.038(3) 0.038(3) 0.001(2) 0.002(2) 0.005(2)
C5 0.042(3) 0.040(3) 0.038(3) 0.001(2) 0.002(3) 0.000(3)
C6 0.041(3) 0.041(3) 0.049(3) 0.000(3) 0.006(3) -0.002(3)
C7 0.044(3) 0.042(3) 0.043(3) -0.005(3) 0.002(3) -0.001(3)
C8 0.039(3) 0.046(3) 0.038(3) -0.001(3) 0.003(3) 0.000(3)
C9 0.057(4) 0.048(4) 0.040(3) 0.004(3) 0.002(3) -0.009(3)
C10 0.056(4) 0.060(4) 0.052(4) -0.007(3) -0.003(3) -0.006(3)
C11 0.059(4) 0.065(4) 0.037(3) -0.004(3) 0.004(3) 0.001(3)
C12 0.073(5) 0.056(4) 0.037(3) 0.004(3) 0.006(3) -0.006(3)
C13 0.056(4) 0.046(4) 0.042(3) -0.002(3) 0.005(3) -0.010(3)
C14 0.047(3) 0.040(3) 0.042(3) 0.000(3) 0.001(3) -0.001(3)
C15 0.055(4) 0.058(4) 0.033(3) -0.001(3) -0.003(3) 0.004(3)

loop_
_atom_type_symbol
_atom_type_description
_atom_type_scat_dispersion_real
_atom_type_scat_dispersion_imag
_atom_type_scat_source
C C 0.0033 0.0016 'International Tables Vol C Tables 4.2.6.8 and 6.1.1.4'
H H 0.0000 0.0000 'International Tables Vol C Tables 4.2.6.8 and 6.1.1.4'
Br Br -0.2901 2.4595 'International Tables Vol C Tables 4.2.6.8 and 6.1.1.4'
F F 0.0171 0.0103 'International Tables Vol C Tables 4.2.6.8 and 6.1.1.4'
O O 0.0106 0.0060 'International Tables Vol C Tables 4.2.6.8 and 6.1.1.4'

loop_
_geom_angle_atom_site_label_1
_geom_angle_atom_site_label_2
_geom_angle_atom_site_label_3
_geom_angle
_geom_angle_site_symmetry_1
_geom_angle_site_symmetry_3
_geom_angle_publ_flag
C2 C1 Br1 119.5(5) . . ?
C15 C1 Br1 119.5(5) . . ?
C15 C1 C2 121.0(6) . . ?
C1 C2 H2 120.3 . . ?
C1 C2 C3 119.4(6) . . ?
C3 C2 H2 120.3 . . ?
C2 C3 H3 119.6 . . ?
C2 C3 C4 120.8(6) . . ?
C4 C3 H3 119.6 . . ?
C3 C4 C5 123.0(5) . . ?
C14 C4 C3 118.8(5) . . ?
C14 C4 C5 118.2(5) . . ?
O2 C5 C4 118.2(5) . . ?
O2 C5 C6 122.3(6) . . ?
C6 C5 C4 119.4(5) . . ?
C5 C6 H6 120.0 . . ?
C7 C6 C5 120.0(6) . . ?
C7 C6 H6 120.0 . . ?
C6 C7 H7 116.7 . . ?
C6 C7 C8 126.7(6) . . ?
C8 C7 H7 116.7 . . ?
C9 C8 C7 123.7(6) . . ?
C9 C8 C13 118.3(6) . . ?
C13 C8 C7 118.0(6) . . ?
C8 C9 H9 119.4 . . ?
C10 C9 C8 121.2(6) . . ?
C10 C9 H9 119.4 . . ?
C9 C10 H10 121.0 . . ?
C9 C10 C11 118.0(6) . . ?
C11 C10 H10 121.0 . . ?
F1 C11 C10 117.9(6) . . ?
C12 C11 F1 118.9(6) . . ?
C12 C11 C10 123.2(6) . . ?
C11 C12 H12 120.9 . . ?
C11 C12 C13 118.2(6) . . ?
C13 C12 H12 120.9 . . ?
C8 C13 H13 119.5 . . ?
C12 C13 C8 121.1(6) . . ?
C12 C13 H13 119.5 . . ?
C4 C14 H14 119.7 . . ?
C15 C14 C4 120.5(6) . . ?
C15 C14 H14 119.7 . . ?
C1 C15 C14 119.5(6) . . ?
C1 C15 H15 120.3 . . ?
C14 C15 H15 120.3 . . ?

loop_
_geom_bond_atom_site_label_1
_geom_bond_atom_site_label_2
_geom_bond_distance
_geom_bond_site_symmetry_2
_geom_bond_publ_flag
Br1 C1 1.893(6) . ?
F1 C11 1.367(8) . ?
O2 C5 1.220(7) . ?
C1 C2 1.380(9) . ?
C1 C15 1.376(9) . ?
C2 H2 0.9300 . ?
C2 C3 1.382(9) . ?
C3 H3 0.9300 . ?
C3 C4 1.393(8) . ?
C4 C5 1.507(8) . ?
C4 C14 1.392(8) . ?
C5 C6 1.468(8) . ?
C6 H6 0.9300 . ?
C6 C7 1.335(8) . ?
C7 H7 0.9300 . ?
C7 C8 1.471(8) . ?
C8 C9 1.389(9) . ?
C8 C13 1.398(8) . ?
C9 H9 0.9300 . ?
C9 C10 1.379(9) . ?
C10 H10 0.9300 . ?
C10 C11 1.384(10) . ?
C11 C12 1.353(10) . ?
C12 H12 0.9300 . ?
C12 C13 1.388(9) . ?
C13 H13 0.9300 . ?
C14 H14 0.9300 . ?
C14 C15 1.388(8) . ?
C15 H15 0.9300 . ?

loop_
_geom_torsion_atom_site_label_1
_geom_torsion_atom_site_label_2
_geom_torsion_atom_site_label_3
_geom_torsion_atom_site_label_4
_geom_torsion
_geom_torsion_site_symmetry_1
_geom_torsion_site_symmetry_2
_geom_torsion_site_symmetry_3
_geom_torsion_site_symmetry_4
_geom_torsion_publ_flag
Br1 C1 C2 C3 -178.5(5) . . . . ?
Br1 C1 C15 C14 179.1(5) . . . . ?
F1 C11 C12 C13 -179.1(6) . . . . ?
O2 C5 C6 C7 -2.7(10) . . . . ?
C1 C2 C3 C4 -0.3(9) . . . . ?
C2 C1 C15 C14 0.9(9) . . . . ?
C2 C3 C4 C5 -179.9(5) . . . . ?
C2 C3 C4 C14 0.4(9) . . . . ?
C3 C4 C5 O2 170.2(6) . . . . ?
C3 C4 C5 C6 -10.0(8) . . . . ?
C3 C4 C14 C15 0.2(9) . . . . ?
C4 C5 C6 C7 177.5(5) . . . . ?
C4 C14 C15 C1 -0.9(9) . . . . ?
C5 C4 C14 C15 -179.5(5) . . . . ?
C5 C6 C7 C8 -179.2(6) . . . . ?
C6 C7 C8 C9 11.1(10) . . . . ?
C6 C7 C8 C13 -168.5(6) . . . . ?
C7 C8 C9 C10 179.5(6) . . . . ?
C7 C8 C13 C12 179.1(6) . . . . ?
C8 C9 C10 C11 1.7(11) . . . . ?
C9 C8 C13 C12 -0.5(10) . . . . ?
C9 C10 C11 F1 177.8(7) . . . . ?
C9 C10 C11 C12 -1.1(11) . . . . ?
C10 C11 C12 C13 -0.3(12) . . . . ?
C11 C12 C13 C8 1.1(11) . . . . ?
C13 C8 C9 C10 -0.9(10) . . . . ?
C14 C4 C5 O2 -10.0(8) . . . . ?
C14 C4 C5 C6 169.8(5) . . . . ?
C15 C1 C2 C3 -0.3(9) . . . . ?
